data_4502829
loop_
_publ_author_name
'Li, Yun-Wu'
'Ma, Hong'
'Chen, Yong-Qiang'
'He, Kun-Huan'
'Li, Zuo-Xi'
'Bu, Xian-He'

_publ_section_title
;
 Structure Modulation in Zn(II)--1,4-Bis(imidazol-1-yl)benzene Frameworks
 by Varying Dicarboxylate Anions
;
_journal_issue 1
_journal_name_full 'Crystal Growth &amp; Design'
_journal_page_first 189
_journal_paper_doi 10.1021/cg200926z
_journal_volume 12
_journal_year 2012
_chemical_formula_sum 'C14 H10 N3 O4 Zn'
_chemical_formula_weight 349.64
_chemical_name_systematic
; 
 ? 
;
_space_group_IT_number 14
_symmetry_cell_setting monoclinic
_symmetry_space_group_name_Hall '-P 2ybc'
_symmetry_space_group_name_H-M 'P 1 21/c 1'
_atom_sites_solution_hydrogens geom
_atom_sites_solution_primary direct
_atom_sites_solution_secondary difmap
_audit_creation_method SHELXL-97
_cell_angle_alpha 90.00
_cell_angle_beta 109.48(3)
_cell_angle_gamma 90.00
_cell_formula_units_Z 4
_cell_length_a 8.1487(16)
_cell_length_b 14.991(3)
_cell_length_c 11.733(2)
_cell_measurement_temperature 293(2)
_cell_volume 1351.2(5)
_computing_cell_refinement PROCESS-AUTO
_computing_data_collection PROCESS-AUTO
_computing_data_reduction CrystalStructure
_computing_structure_refinement 'SHELXL-97 (Sheldrick, 1997)'
_computing_structure_solution 'SHELXS-97 (Sheldrick, 1990)'
_diffrn_ambient_temperature 293(2)
_diffrn_measured_fraction_theta_full 0.997
_diffrn_measured_fraction_theta_max 0.997
_diffrn_measurement_device_type SCX-MINI
_diffrn_measurement_method multi-scan
_diffrn_radiation_monochromator graphite
_diffrn_radiation_source 'fine-focus sealed tube'
_diffrn_radiation_type MoK\a
_diffrn_radiation_wavelength 0.71073
_diffrn_reflns_av_R_equivalents 0.1567
_diffrn_reflns_av_sigmaI/netI 0.1201
_diffrn_reflns_limit_h_max 9
_diffrn_reflns_limit_h_min -9
_diffrn_reflns_limit_k_max 17
_diffrn_reflns_limit_k_min -17
_diffrn_reflns_limit_l_max 13
_diffrn_reflns_limit_l_min -13
_diffrn_reflns_number 11242
_diffrn_reflns_theta_full 25.01
_diffrn_reflns_theta_max 25.01
_diffrn_reflns_theta_min 3.00
_exptl_absorpt_coefficient_mu 1.840
_exptl_absorpt_correction_type none
_exptl_crystal_colour colourless
_exptl_crystal_density_diffrn 1.719
_exptl_crystal_density_method 'not measured'
_exptl_crystal_description block
_exptl_crystal_F_000 708
_exptl_crystal_size_max 0.2
_exptl_crystal_size_mid 0.2
_exptl_crystal_size_min 0.2
_refine_diff_density_max 1.332
_refine_diff_density_min -0.541
_refine_diff_density_rms 0.121
_refine_ls_extinction_method none
_refine_ls_goodness_of_fit_ref 1.108
_refine_ls_hydrogen_treatment constr
_refine_ls_matrix_type full
_refine_ls_number_parameters 199
_refine_ls_number_reflns 2373
_refine_ls_number_restraints 0
_refine_ls_restrained_S_all 1.108
_refine_ls_R_factor_all 0.1400
_refine_ls_R_factor_gt 0.0819
_refine_ls_shift/su_max 0.002
_refine_ls_shift/su_mean 0.000
_refine_ls_structure_factor_coef Fsqd
_refine_ls_weighting_details 'calc w=1/[\s^2^(Fo^2^)+(0.0595P)^2^+2.8374P] where P=(Fo^2^+2Fc^2^)/3'
_refine_ls_weighting_scheme calc
_refine_ls_wR_factor_gt 0.1487
_refine_ls_wR_factor_ref 0.1720
_reflns_number_gt 1527
_reflns_number_total 2373
_reflns_threshold_expression >2sigma(I)
_cod_data_source_file cg200926z_si_002.cif
_cod_data_source_block 2
_cod_original_cell_volume 1351.2(4)
_cod_original_sg_symbol_H-M P21/c
_cod_database_code 4502829

loop_
_symmetry_equiv_pos_as_xyz
'x, y, z'
'-x, y+1/2, -z+1/2'
'-x, -y, -z'
'x, -y-1/2, z-1/2'

loop_
_atom_site_label
_atom_site_type_symbol
_atom_site_fract_x
_atom_site_fract_y
_atom_site_fract_z
_atom_site_U_iso_or_equiv
_atom_site_adp_type
_atom_site_occupancy
_atom_site_symmetry_multiplicity
_atom_site_calc_flag
_atom_site_refinement_flags
Zn1 Zn 0.00783(11) 0.02351(6) 0.15197(8) 0.0267(3) Uani 1 1 d .
O1 O 0.0454(9) 0.1777(4) 0.2622(6) 0.058(2) Uani 1 1 d .
O2 O 0.2012(7) 0.1061(4) 0.1713(5) 0.0421(16) Uani 1 1 d .
O3 O 0.7881(7) 0.4465(4) 0.5265(5) 0.0381(15) Uani 1 1 d .
O4 O 0.8789(7) 0.4113(4) 0.3732(5) 0.0392(16) Uani 1 1 d .
N2 N -0.0771(8) -0.0208(5) 0.2829(6) 0.0310(16) Uani 1 1 d .
N1 N -0.2371(8) -0.0340(4) 0.3997(6) 0.0282(16) Uani 1 1 d .
N3 N 0.2039(11) 0.3022(6) 0.4257(8) 0.064(3) Uani 1 1 d .
H3B H 0.2141 0.3382 0.4848 0.076 Uiso 1 1 calc R
H3C H 0.1126 0.2694 0.3983 0.076 Uiso 1 1 calc R
C13 C 0.1823(12) 0.1703(6) 0.2368(8) 0.035(2) Uani 1 1 d .
C7 C 0.3285(10) 0.2347(5) 0.2850(7) 0.029(2) Uani 1 1 d .
C12 C 0.4690(10) 0.2296(6) 0.2421(7) 0.034(2) Uani 1 1 d .
H12A H 0.4656 0.1884 0.1821 0.041 Uiso 1 1 calc R
C11 C 0.6128(11) 0.2843(6) 0.2868(7) 0.035(2) Uani 1 1 d .
H11A H 0.7055 0.2798 0.2576 0.042 Uiso 1 1 calc R
C10 C 0.6166(10) 0.3467(5) 0.3768(7) 0.029(2) Uani 1 1 d .
C9 C 0.4780(10) 0.3509(5) 0.4216(7) 0.0270(19) Uani 1 1 d .
H9A H 0.4831 0.3905 0.4837 0.032 Uiso 1 1 calc R
C8 C 0.3337(10) 0.2971(5) 0.3752(7) 0.027(2) Uani 1 1 d .
C14 C 0.7742(10) 0.4053(5) 0.4306(8) 0.030(2) Uani 1 1 d .
C5 C -0.0252(10) -0.0950(6) 0.3555(7) 0.032(2) Uani 1 1 d .
H5A H 0.0631 -0.1339 0.3541 0.038 Uiso 1 1 calc R
C6 C -0.1204(10) -0.1029(5) 0.4277(8) 0.032(2) Uani 1 1 d .
H6A H -0.1097 -0.1467 0.4859 0.038 Uiso 1 1 calc R
C4 C -0.2063(11) 0.0136(6) 0.3121(8) 0.036(2) Uani 1 1 d .
H4A H -0.2681 0.0643 0.2767 0.043 Uiso 1 1 calc R
C1 C -0.3707(10) -0.0154(6) 0.4509(7) 0.033(2) Uani 1 1 d .
C3 C -0.4563(11) -0.0873(6) 0.4810(7) 0.034(2) Uani 1 1 d .
H3A H -0.4266 -0.1454 0.4679 0.040 Uiso 1 1 calc R
C2 C -0.4145(11) 0.0717(6) 0.4697(8) 0.038(2) Uani 1 1 d .
H2A H -0.3568 0.1194 0.4491 0.046 Uiso 1 1 calc R

loop_
_atom_site_aniso_label
_atom_site_aniso_U_11
_atom_site_aniso_U_22
_atom_site_aniso_U_33
_atom_site_aniso_U_23
_atom_site_aniso_U_13
_atom_site_aniso_U_12
Zn1 0.0246(5) 0.0327(6) 0.0271(6) 0.0022(5) 0.0143(4) 0.0008(5)
O1 0.051(4) 0.056(5) 0.074(5) -0.019(4) 0.031(4) -0.020(4)
O2 0.044(4) 0.041(4) 0.043(4) -0.015(3) 0.018(3) -0.019(3)
O3 0.030(3) 0.047(4) 0.038(4) -0.011(3) 0.012(3) -0.008(3)
O4 0.038(4) 0.030(4) 0.061(4) -0.010(3) 0.031(3) -0.008(3)
N2 0.031(4) 0.037(4) 0.027(4) 0.002(4) 0.012(3) -0.001(4)
N1 0.032(4) 0.035(4) 0.025(4) 0.005(3) 0.020(3) 0.001(3)
N3 0.067(6) 0.066(6) 0.069(6) -0.006(5) 0.036(5) -0.015(5)
C13 0.047(6) 0.024(5) 0.040(6) 0.008(4) 0.020(5) -0.004(4)
C7 0.026(5) 0.034(5) 0.022(5) 0.008(4) 0.004(4) -0.006(4)
C12 0.034(5) 0.042(6) 0.027(5) -0.008(4) 0.011(4) -0.009(4)
C11 0.035(5) 0.040(6) 0.033(5) -0.003(4) 0.017(4) -0.003(4)
C10 0.029(5) 0.029(5) 0.029(5) 0.009(4) 0.010(4) -0.006(4)
C9 0.029(5) 0.026(5) 0.027(5) 0.001(4) 0.010(4) -0.004(4)
C8 0.025(5) 0.030(5) 0.030(5) 0.007(4) 0.015(4) 0.002(4)
C14 0.027(5) 0.024(5) 0.042(6) 0.000(4) 0.014(4) 0.002(4)
C5 0.027(5) 0.037(5) 0.037(5) 0.012(4) 0.018(4) 0.007(4)
C6 0.038(5) 0.029(5) 0.036(5) 0.002(4) 0.021(4) 0.007(4)
C4 0.046(5) 0.030(5) 0.040(5) 0.013(4) 0.026(5) 0.013(4)
C1 0.032(5) 0.041(6) 0.030(5) 0.006(4) 0.014(4) 0.000(5)
C3 0.048(6) 0.029(5) 0.034(5) 0.000(4) 0.027(5) -0.001(4)
C2 0.039(5) 0.034(6) 0.045(6) 0.000(5) 0.019(5) -0.011(5)

loop_
_atom_type_symbol
_atom_type_description
_atom_type_scat_dispersion_real
_atom_type_scat_dispersion_imag
_atom_type_scat_source
C C 0.0033 0.0016 'International Tables Vol C Tables 4.2.6.8 and 6.1.1.4'
H H 0.0000 0.0000 'International Tables Vol C Tables 4.2.6.8 and 6.1.1.4'
N N 0.0061 0.0033 'International Tables Vol C Tables 4.2.6.8 and 6.1.1.4'
O O 0.0106 0.0060 'International Tables Vol C Tables 4.2.6.8 and 6.1.1.4'
Zn Zn 0.2839 1.4301 'International Tables Vol C Tables 4.2.6.8 and 6.1.1.4'

loop_
_geom_angle_atom_site_label_1
_geom_angle_atom_site_label_2
_geom_angle_atom_site_label_3
_geom_angle
_geom_angle_site_symmetry_1
_geom_angle_site_symmetry_3
O3 Zn1 O2 116.2(3) 4_465 .
O3 Zn1 O4 115.9(3) 4_465 2_645
O2 Zn1 O4 99.0(2) . 2_645
O3 Zn1 N2 101.0(2) 4_465 .
O2 Zn1 N2 126.4(3) . .
O4 Zn1 N2 97.4(3) 2_645 .
O3 Zn1 O1 95.5(2) 4_465 .
O2 Zn1 O1 55.0(2) . .
O4 Zn1 O1 146.9(2) 2_645 .
N2 Zn1 O1 85.8(3) . .
C13 O1 Zn1 76.8(5) . .
C13 O2 Zn1 107.1(5) . .
C14 O3 Zn1 125.0(5) . 4_666
C14 O4 Zn1 124.9(5) . 2_655
C4 N2 C5 105.2(6) . .
C4 N2 Zn1 125.6(6) . .
C5 N2 Zn1 129.1(5) . .
C4 N1 C6 107.1(6) . .
C4 N1 C1 125.4(7) . .
C6 N1 C1 127.5(7) . .
C8 N3 H3B 120.0 . .
C8 N3 H3C 120.0 . .
H3B N3 H3C 120.0 . .
O1 C13 O2 120.5(8) . .
O1 C13 C7 121.1(8) . .
O2 C13 C7 118.4(8) . .
C12 C7 C8 119.1(7) . .
C12 C7 C13 118.4(8) . .
C8 C7 C13 122.5(7) . .
C11 C12 C7 121.6(8) . .
C11 C12 H12A 119.2 . .
C7 C12 H12A 119.2 . .
C12 C11 C10 118.9(8) . .
C12 C11 H11A 120.5 . .
C10 C11 H11A 120.5 . .
C9 C10 C11 119.7(7) . .
C9 C10 C14 119.9(7) . .
C11 C10 C14 120.3(7) . .
C8 C9 C10 121.0(7) . .
C8 C9 H9A 119.5 . .
C10 C9 H9A 119.5 . .
N3 C8 C9 118.3(8) . .
N3 C8 C7 121.9(8) . .
C9 C8 C7 119.7(7) . .
O4 C14 O3 124.9(8) . .
O4 C14 C10 117.0(8) . .
O3 C14 C10 118.0(7) . .
C6 C5 N2 110.0(7) . .
C6 C5 H5A 125.0 . .
N2 C5 H5A 125.0 . .
C5 C6 N1 106.6(7) . .
C5 C6 H6A 126.7 . .
N1 C6 H6A 126.7 . .
N2 C4 N1 111.2(7) . .
N2 C4 H4A 124.4 . .
N1 C4 H4A 124.4 . .
C2 C1 C3 120.7(8) . .
C2 C1 N1 121.3(7) . .
C3 C1 N1 118.0(8) . .
C2 C3 C1 119.5(8) 3_456 .
C2 C3 H3A 120.3 3_456 .
C1 C3 H3A 120.3 . .
C3 C2 C1 119.8(8) 3_456 .
C3 C2 H2A 120.1 3_456 .
C1 C2 H2A 120.1 . .

loop_
_geom_bond_atom_site_label_1
_geom_bond_atom_site_label_2
_geom_bond_distance
_geom_bond_site_symmetry_2
Zn1 O3 1.954(6) 4_465
Zn1 O2 1.957(5) .
Zn1 O4 1.987(5) 2_645
Zn1 N2 1.997(6) .
Zn1 O1 2.616(7) .
O1 C13 1.252(10) .
O2 C13 1.273(10) .
O3 C14 1.255(9) .
O3 Zn1 1.954(6) 4_666
O4 C14 1.254(9) .
O4 Zn1 1.987(5) 2_655
N2 C4 1.316(9) .
N2 C5 1.379(10) .
N1 C4 1.341(10) .
N1 C6 1.367(9) .
N1 C1 1.436(10) .
N3 C8 1.376(10) .
N3 H3B 0.8600 .
N3 H3C 0.8600 .
C13 C7 1.490(11) .
C7 C12 1.398(11) .
C7 C8 1.403(11) .
C12 C11 1.382(11) .
C12 H12A 0.9300 .
C11 C10 1.404(11) .
C11 H11A 0.9300 .
C10 C9 1.397(10) .
C10 C14 1.510(11) .
C9 C8 1.379(10) .
C9 H9A 0.9300 .
C5 C6 1.332(10) .
C5 H5A 0.9300 .
C6 H6A 0.9300 .
C4 H4A 0.9300 .
C1 C2 1.391(12) .
C1 C3 1.392(11) .
C3 C2 1.381(11) 3_456
C3 H3A 0.9300 .
C2 C3 1.381(11) 3_456
C2 H2A 0.9300 .

loop_
_geom_torsion_atom_site_label_1
_geom_torsion_atom_site_label_2
_geom_torsion_atom_site_label_3
_geom_torsion_atom_site_label_4
_geom_torsion
_geom_torsion_site_symmetry_1
_geom_torsion_site_symmetry_4
O3 Zn1 O1 C13 -123.0(5) 4_465 .
O2 Zn1 O1 C13 -4.7(5) . .
O4 Zn1 O1 C13 39.1(7) 2_645 .
N2 Zn1 O1 C13 136.3(5) . .
O3 Zn1 O2 C13 82.4(6) 4_465 .
O4 Zn1 O2 C13 -152.8(5) 2_645 .
N2 Zn1 O2 C13 -46.5(7) . .
O1 Zn1 O2 C13 4.7(5) . .
O3 Zn1 N2 C4 -39.4(7) 4_465 .
O2 Zn1 N2 C4 95.2(7) . .
O4 Zn1 N2 C4 -157.8(7) 2_645 .
O1 Zn1 N2 C4 55.4(7) . .
O3 Zn1 N2 C5 135.7(7) 4_465 .
O2 Zn1 N2 C5 -89.6(7) . .
O4 Zn1 N2 C5 17.4(7) 2_645 .
O1 Zn1 N2 C5 -129.5(7) . .
Zn1 O1 C13 O2 6.9(7) . .
Zn1 O1 C13 C7 -171.3(8) . .
Zn1 O2 C13 O1 -9.4(10) . .
Zn1 O2 C13 C7 168.9(6) . .
O1 C13 C7 C12 -172.4(8) . .
O2 C13 C7 C12 9.3(12) . .
O1 C13 C7 C8 10.4(12) . .
O2 C13 C7 C8 -167.9(8) . .
C8 C7 C12 C11 0.3(12) . .
C13 C7 C12 C11 -177.0(8) . .
C7 C12 C11 C10 -0.4(13) . .
C12 C11 C10 C9 1.6(12) . .
C12 C11 C10 C14 177.9(8) . .
C11 C10 C9 C8 -2.7(12) . .
C14 C10 C9 C8 -179.1(7) . .
C10 C9 C8 N3 177.9(8) . .
C10 C9 C8 C7 2.6(12) . .
C12 C7 C8 N3 -176.5(8) . .
C13 C7 C8 N3 0.7(12) . .
C12 C7 C8 C9 -1.4(11) . .
C13 C7 C8 C9 175.8(7) . .
Zn1 O4 C14 O3 -39.5(12) 2_655 .
Zn1 O4 C14 C10 138.1(6) 2_655 .
Zn1 O3 C14 O4 -33.8(12) 4_666 .
Zn1 O3 C14 C10 148.6(6) 4_666 .
C9 C10 C14 O4 -167.0(7) . .
C11 C10 C14 O4 16.6(11) . .
C9 C10 C14 O3 10.7(11) . .
C11 C10 C14 O3 -165.6(8) . .
C4 N2 C5 C6 -1.2(9) . .
Zn1 N2 C5 C6 -177.1(6) . .
N2 C5 C6 N1 1.2(9) . .
C4 N1 C6 C5 -0.7(9) . .
C1 N1 C6 C5 178.2(8) . .
C5 N2 C4 N1 0.8(9) . .
Zn1 N2 C4 N1 176.9(5) . .
C6 N1 C4 N2 -0.1(10) . .
C1 N1 C4 N2 -179.0(7) . .
C4 N1 C1 C2 -37.1(12) . .
C6 N1 C1 C2 144.1(8) . .
C4 N1 C1 C3 142.6(9) . .
C6 N1 C1 C3 -36.2(12) . .
C2 C1 C3 C2 -0.2(14) . 3_456
N1 C1 C3 C2 -179.9(7) . 3_456
C3 C1 C2 C3 0.2(14) . 3_456
N1 C1 C2 C3 179.9(8) . 3_456
